data_1503774
loop_
_publ_author_name
'Jones, Raymond C. F.'
'Yau, Sze Chak'
'Iley, James N.'
'Smith, Janet E.'
'Dickson, James'
'Elsegood, Mark R. J.'
'McKee, Vickie'
'Coles, Simon J.'

_publ_section_title
;
 Synthesis of the pyoverdin chromophore by a biomimetic oxidative
 cyclization.
;
_journal_issue 7
_journal_name_full 'Organic letters'
_journal_page_first 1519
_journal_page_last 1522
_journal_paper_doi 10.1021/ol802804c
_journal_volume 11
_journal_year 2009
_chemical_formula_moiety 'C13 H19 N2 O2, C F3 O3 S'
_chemical_formula_sum 'C14 H19 F3 N2 O5 S'
_chemical_formula_weight 384.37
_chemical_name_systematic
;
 ?
;
_space_group_IT_number 2
_symmetry_cell_setting triclinic
_symmetry_space_group_name_Hall '-P 1'
_symmetry_space_group_name_H-M 'P -1'
_atom_sites_solution_hydrogens geom
_atom_sites_solution_primary direct
_atom_sites_solution_secondary difmap
_audit_creation_method SHELXL-97
_cell_angle_alpha 103.85(3)
_cell_angle_beta 99.40(3)
_cell_angle_gamma 92.57(3)
_cell_formula_units_Z 2
_cell_length_a 7.2689(15)
_cell_length_b 7.8204(16)
_cell_length_c 15.025(3)
_cell_measurement_reflns_used 4127
_cell_measurement_temperature 150(2)
_cell_measurement_theta_max 27.48
_cell_measurement_theta_min 2.91
_cell_volume 815.0(3)
_computing_cell_refinement 'DENZO (Otwinowski & Minor, 1997) & COLLECT'
_computing_data_collection 'COLLECT (Hooft, R.W.W., 1998)'
_computing_data_reduction 'DENZO & COLLECT'
_computing_molecular_graphics 'BRUKER SHELXTL'
_computing_publication_material 'BRUKER SHELXTL'
_computing_structure_refinement 'SHELXL-97 (Sheldrick, 2008)'
_computing_structure_solution 'SHELXS-97 (Sheldrick, 2008)'
_diffrn_ambient_temperature 150(2)
_diffrn_detector_area_resol_mean 9.091
_diffrn_measured_fraction_theta_full 0.872
_diffrn_measured_fraction_theta_max 0.872
_diffrn_measurement_device_type 'Nonius KappaCCD Area Detector'
_diffrn_measurement_method '\f and \w scans to fill Ewald Sphere'
_diffrn_radiation_monochromator graphite
_diffrn_radiation_source 'Nonius FR591 rotating anode'
_diffrn_radiation_type MoK\a
_diffrn_radiation_wavelength 0.71073
_diffrn_reflns_av_R_equivalents 0.0772
_diffrn_reflns_av_sigmaI/netI 0.1342
_diffrn_reflns_limit_h_max 9
_diffrn_reflns_limit_h_min -8
_diffrn_reflns_limit_k_max 9
_diffrn_reflns_limit_k_min -10
_diffrn_reflns_limit_l_max 18
_diffrn_reflns_limit_l_min -19
_diffrn_reflns_number 7049
_diffrn_reflns_theta_full 27.38
_diffrn_reflns_theta_max 27.38
_diffrn_reflns_theta_min 2.95
_exptl_absorpt_coefficient_mu 0.260
_exptl_absorpt_correction_T_max 0.990
_exptl_absorpt_correction_T_min 0.969
_exptl_absorpt_correction_type multi-scan
_exptl_crystal_colour colourless
_exptl_crystal_density_diffrn 1.566
_exptl_crystal_density_method 'not measured'
_exptl_crystal_description needle
_exptl_crystal_F_000 400
_exptl_crystal_size_max 0.12
_exptl_crystal_size_mid 0.06
_exptl_crystal_size_min 0.04
_refine_diff_density_max 0.399
_refine_diff_density_min -0.382
_refine_diff_density_rms 0.082
_refine_ls_extinction_coef 0.001(3)
_refine_ls_extinction_expression Fc^*^=kFc[1+0.001xFc^2^\l^3^/sin(2\q)]^-1/4^
_refine_ls_extinction_method SHELXL
_refine_ls_goodness_of_fit_ref 0.960
_refine_ls_hydrogen_treatment mixed
_refine_ls_matrix_type full
_refine_ls_number_parameters 232
_refine_ls_number_reflns 3230
_refine_ls_number_restraints 0
_refine_ls_restrained_S_all 0.960
_refine_ls_R_factor_all 0.1347
_refine_ls_R_factor_gt 0.0613
_refine_ls_shift/su_max 0.003
_refine_ls_shift/su_mean 0.001
_refine_ls_structure_factor_coef Fsqd
_refine_ls_weighting_details 'calc w=1/[\s^2^(Fo^2^)+(0.0676P)^2^+0.0000P] where P=(Fo^2^+2Fc^2^)/3'
_refine_ls_weighting_scheme calc
_refine_ls_wR_factor_gt 0.1305
_refine_ls_wR_factor_ref 0.1594
_reflns_number_gt 1782
_reflns_number_total 3230
_reflns_threshold_expression >2sigma(I)
_cod_data_source_file ol802804c_si_003.cif
_cod_data_source_block 15a
_cod_depositor_comments
;
The following automatic conversions were performed:

'_symmetry_cell_setting' value 'Triclinic' changed to 'triclinic'
according to /home/saulius/struct/CIF-dictionaries/cif_core.dic
dictionary named 'cif_core.dic' version 2.4.2 from 2011-04-26.

Automatic conversion script
Id: cif_fix_values 1715 2011-07-08 13:25:40Z adriana 
;
_cod_original_sg_symbol_H-M P-1
_cod_database_code 1503774

loop_
_symmetry_equiv_pos_as_xyz
'x, y, z'
'-x, -y, -z'

loop_
_atom_site_label
_atom_site_type_symbol
_atom_site_fract_x
_atom_site_fract_y
_atom_site_fract_z
_atom_site_U_iso_or_equiv
_atom_site_adp_type
_atom_site_occupancy
_atom_site_symmetry_multiplicity
_atom_site_calc_flag
_atom_site_refinement_flags
C14 C 0.6629(6) 0.4193(5) 0.3845(3) 0.0339(9) Uani 1 1 d .
O3 O 0.6112(4) 0.4829(4) 0.22310(19) 0.0463(8) Uani 1 1 d .
O4 O 0.7678(4) 0.7144(3) 0.3546(2) 0.0446(8) Uani 1 1 d .
O5 O 0.9286(4) 0.4582(4) 0.2978(2) 0.0489(8) Uani 1 1 d .
F1 F 0.6481(4) 0.2454(3) 0.35258(18) 0.0580(8) Uani 1 1 d .
F2 F 0.4938(3) 0.4656(4) 0.39672(19) 0.0645(8) Uani 1 1 d .
F3 F 0.7740(3) 0.4562(3) 0.46747(16) 0.0542(7) Uani 1 1 d .
S1 S 0.75336(13) 0.53149(12) 0.30550(7) 0.0304(3) Uani 1 1 d .
C1 C 0.2140(5) -0.4819(4) 0.0560(3) 0.0276(9) Uani 1 1 d .
C2 C 0.3075(5) -0.4010(5) -0.0050(3) 0.0273(9) Uani 1 1 d .
H2 H 0.3200 -0.4704 -0.0645 0.033 Uiso 1 1 calc R
C3 C 0.3744(5) -0.2343(4) 0.0210(2) 0.0261(9) Uani 1 1 d .
H3 H 0.4388 -0.1912 -0.0205 0.031 Uiso 1 1 calc R
C4 C 0.3577(5) -0.1066(4) 0.1106(3) 0.0240(8) Uani 1 1 d .
C5 C 0.6952(5) -0.0540(5) 0.1631(3) 0.0360(10) Uani 1 1 d .
H5A H 0.7041 -0.0876 0.2223 0.054 Uiso 1 1 calc R
H5B H 0.7984 0.0343 0.1675 0.054 Uiso 1 1 calc R
H5C H 0.7025 -0.1587 0.1131 0.054 Uiso 1 1 calc R
C6 C 0.3245(5) -0.2009(4) 0.1854(2) 0.0232(8) Uani 1 1 d .
H6 H 0.4455 -0.2456 0.2084 0.028 Uiso 1 1 calc R
C7 C 0.1781(5) -0.3623(4) 0.1447(2) 0.0277(9) Uani 1 1 d .
H7A H 0.1767 -0.4317 0.1918 0.033 Uiso 1 1 calc R
H7B H 0.0526 -0.3193 0.1328 0.033 Uiso 1 1 calc R
C8 C 0.1990(5) 0.0076(4) 0.0932(2) 0.0241(8) Uani 1 1 d .
H8A H 0.0789 -0.0672 0.0723 0.029 Uiso 1 1 calc R
H8B H 0.2190 0.0658 0.0434 0.029 Uiso 1 1 calc R
C9 C 0.1903(5) 0.1471(4) 0.1820(2) 0.0258(9) Uani 1 1 d .
H9A H 0.3000 0.2350 0.1960 0.031 Uiso 1 1 calc R
H9B H 0.0761 0.2096 0.1725 0.031 Uiso 1 1 calc R
C10 C 0.1883(5) 0.0674(4) 0.2633(2) 0.0231(8) Uani 1 1 d .
C11 C 0.0995(5) 0.0943(5) 0.4158(3) 0.0324(9) Uani 1 1 d .
H11A H -0.0165 0.0158 0.4062 0.039 Uiso 1 1 calc R
H11B H 0.0976 0.1966 0.4692 0.039 Uiso 1 1 calc R
C12 C 0.2678(5) -0.0041(5) 0.4353(3) 0.0343(10) Uani 1 1 d .
H12A H 0.2585 -0.0551 0.4888 0.041 Uiso 1 1 calc R
H12B H 0.3823 0.0786 0.4518 0.041 Uiso 1 1 calc R
C13 C 0.2813(5) -0.1504(5) 0.3509(2) 0.0296(9) Uani 1 1 d .
H13A H 0.4025 -0.2019 0.3611 0.036 Uiso 1 1 calc R
H13B H 0.1799 -0.2450 0.3418 0.036 Uiso 1 1 calc R
N1 N 0.2659(4) -0.0818(4) 0.2661(2) 0.0237(7) Uani 1 1 d .
N2 N 0.1113(4) 0.1549(4) 0.3318(2) 0.0286(8) Uani 1 1 d .
O1 O 0.1541(3) -0.6382(3) 0.03313(18) 0.0340(7) Uani 1 1 d .
O2 O 0.5213(3) 0.0186(3) 0.14325(17) 0.0292(6) Uani 1 1 d .
H2A H 0.062(4) 0.250(4) 0.323(2) 0.003(8) Uiso 1 1 d .

loop_
_atom_site_aniso_label
_atom_site_aniso_U_11
_atom_site_aniso_U_22
_atom_site_aniso_U_33
_atom_site_aniso_U_23
_atom_site_aniso_U_13
_atom_site_aniso_U_12
C14 0.040(2) 0.036(2) 0.025(2) 0.0042(18) 0.0067(19) 0.0016(19)
O3 0.0555(19) 0.0481(17) 0.0316(18) 0.0112(14) -0.0032(14) -0.0003(15)
O4 0.0617(19) 0.0253(14) 0.0455(19) 0.0077(13) 0.0076(15) 0.0033(14)
O5 0.0417(17) 0.0523(18) 0.073(2) 0.0380(17) 0.0281(15) 0.0245(14)
F1 0.0828(19) 0.0401(14) 0.0526(18) 0.0157(13) 0.0156(14) -0.0134(14)
F2 0.0445(16) 0.097(2) 0.068(2) 0.0360(17) 0.0303(14) 0.0166(15)
F3 0.0664(17) 0.0649(16) 0.0305(15) 0.0181(13) 0.0010(13) -0.0083(14)
S1 0.0347(6) 0.0280(5) 0.0313(6) 0.0096(4) 0.0103(4) 0.0050(4)
C1 0.026(2) 0.026(2) 0.031(2) 0.0099(17) -0.0003(16) 0.0005(17)
C2 0.029(2) 0.032(2) 0.021(2) 0.0071(17) 0.0046(16) 0.0022(17)
C3 0.0242(19) 0.029(2) 0.026(2) 0.0081(17) 0.0058(16) 0.0017(17)
C4 0.0214(18) 0.0240(18) 0.026(2) 0.0069(16) 0.0024(15) -0.0035(16)
C5 0.022(2) 0.041(2) 0.044(3) 0.007(2) 0.0064(18) -0.0002(18)
C6 0.0242(19) 0.0217(18) 0.026(2) 0.0080(16) 0.0065(16) 0.0048(15)
C7 0.036(2) 0.0254(19) 0.024(2) 0.0084(16) 0.0092(17) 0.0013(17)
C8 0.0244(19) 0.0243(18) 0.027(2) 0.0120(16) 0.0062(16) 0.0009(16)
C9 0.0253(19) 0.0255(19) 0.030(2) 0.0135(17) 0.0061(16) 0.0020(16)
C10 0.0210(18) 0.0221(18) 0.027(2) 0.0069(16) 0.0049(16) 0.0017(15)
C11 0.039(2) 0.035(2) 0.024(2) 0.0054(18) 0.0095(18) 0.0068(18)
C12 0.036(2) 0.041(2) 0.029(2) 0.0127(19) 0.0072(18) 0.0054(19)
C13 0.039(2) 0.031(2) 0.023(2) 0.0139(17) 0.0070(17) 0.0063(18)
N1 0.0270(16) 0.0237(15) 0.0234(18) 0.0090(13) 0.0085(13) 0.0025(13)
N2 0.0327(19) 0.0236(17) 0.031(2) 0.0092(15) 0.0061(15) 0.0074(15)
O1 0.0427(16) 0.0254(14) 0.0331(16) 0.0089(12) 0.0030(12) 0.0006(12)
O2 0.0238(13) 0.0303(13) 0.0324(16) 0.0071(12) 0.0048(11) -0.0031(11)

loop_
_atom_type_symbol
_atom_type_description
_atom_type_scat_dispersion_real
_atom_type_scat_dispersion_imag
_atom_type_scat_source
C C 0.0033 0.0016 'International Tables Vol C Tables 4.2.6.8 and 6.1.1.4'
H H 0.0000 0.0000 'International Tables Vol C Tables 4.2.6.8 and 6.1.1.4'
N N 0.0061 0.0033 'International Tables Vol C Tables 4.2.6.8 and 6.1.1.4'
O O 0.0106 0.0060 'International Tables Vol C Tables 4.2.6.8 and 6.1.1.4'
F F 0.0171 0.0103 'International Tables Vol C Tables 4.2.6.8 and 6.1.1.4'
S S 0.1246 0.1234 'International Tables Vol C Tables 4.2.6.8 and 6.1.1.4'

loop_
_geom_angle_atom_site_label_1
_geom_angle_atom_site_label_2
_geom_angle_atom_site_label_3
_geom_angle
F1 C14 F2 107.0(3)
F1 C14 F3 106.6(3)
F2 C14 F3 108.3(3)
F1 C14 S1 112.0(3)
F2 C14 S1 111.0(3)
F3 C14 S1 111.6(3)
O5 S1 O4 114.83(19)
O5 S1 O3 116.02(19)
O4 S1 O3 114.65(18)
O5 S1 C14 102.45(17)
O4 S1 C14 103.15(17)
O3 S1 C14 103.11(18)
O1 C1 C2 121.9(3)
O1 C1 C7 120.5(3)
C2 C1 C7 117.4(3)
C3 C2 C1 121.4(3)
C2 C3 C4 125.4(3)
O2 C4 C3 110.6(3)
O2 C4 C8 103.8(2)
C3 C4 C8 109.6(3)
O2 C4 C6 110.8(3)
C3 C4 C6 112.0(3)
C8 C4 C6 109.8(3)
N1 C6 C4 112.5(3)
N1 C6 C7 109.7(3)
C4 C6 C7 111.2(3)
C1 C7 C6 113.9(3)
C4 C8 C9 110.0(3)
C10 C9 C8 111.7(3)
N2 C10 N1 122.2(3)
N2 C10 C9 116.9(3)
N1 C10 C9 120.9(3)
N2 C11 C12 107.7(3)
C11 C12 C13 110.4(3)
N1 C13 C12 110.7(3)
C10 N1 C6 124.2(3)
C10 N1 C13 120.7(3)
C6 N1 C13 114.8(3)
C10 N2 C11 123.2(3)
C5 O2 C4 116.1(3)

loop_
_geom_bond_atom_site_label_1
_geom_bond_atom_site_label_2
_geom_bond_distance
C14 F1 1.322(4)
C14 F2 1.325(4)
C14 F3 1.329(4)
C14 S1 1.820(4)
O3 S1 1.438(3)
O4 S1 1.434(3)
O5 S1 1.431(3)
C1 O1 1.226(4)
C1 C2 1.464(5)
C1 C7 1.503(5)
C2 C3 1.314(5)
C3 C4 1.499(5)
C4 O2 1.445(4)
C4 C8 1.517(5)
C4 C6 1.529(4)
C5 O2 1.425(4)
C6 N1 1.478(4)
C6 C7 1.548(5)
C8 C9 1.520(5)
C9 C10 1.499(4)
C10 N2 1.314(4)
C10 N1 1.326(4)
C11 N2 1.464(5)
C11 C12 1.500(5)
C12 C13 1.510(5)
C13 N1 1.485(4)
